data_7001829
loop_
_publ_author_name
'Lee, Kyung-Eun'
'Jeon, Hyeong-Tak'
'Han, Sam-Yong'
'Ham, Jungyeob'
'Kim, Yong-Joo'
'Lee, Soon W.'

_publ_section_title
;
 Cyclopalladated azido complexes containing C,N-donor (HC\sim N =
 2-(2&#x2032;-thienyl)pyridine, azobenzene, 3,3&#x2032;-dimethyl
 azobenzene, N,N&#x2032;-dimethylbenzylamine, 2-phenylpyridine)
 ligands: reactivity towards organic unsaturated compounds and
 catalytic properties
;
_journal_issue 33
_journal_name_full 'Dalton Transactions'
_journal_page_first 6578
_journal_page_last 6592
_journal_paper_doi 10.1039/b907324h
_journal_year 2009
_chemical_formula_sum 'C15 H27 N4 P Pd'
_chemical_formula_weight 400.78
_chemical_name_systematic
;
?
;
_space_group_IT_number 14
_symmetry_cell_setting monoclinic
_symmetry_space_group_name_Hall '-P 2yn'
_symmetry_space_group_name_H-M 'P 1 21/n 1'
_atom_sites_solution_hydrogens geom
_atom_sites_solution_primary direct
_atom_sites_solution_secondary difmap
_audit_creation_method SHELXL-97
_cell_angle_alpha 90.00
_cell_angle_beta 98.048(13)
_cell_angle_gamma 90.00
_cell_formula_units_Z 4
_cell_length_a 11.2199(18)
_cell_length_b 10.2744(17)
_cell_length_c 16.122(2)
_cell_measurement_reflns_used 24
_cell_measurement_temperature 293(2)
_cell_measurement_theta_max 12.48
_cell_measurement_theta_min 7.68
_cell_volume 1840.2(5)
_computing_cell_refinement 'Siemens XSCANS'
_computing_data_collection 'Siemens XSCANS'
_computing_data_reduction 'Siemens SHELXTL'
_computing_molecular_graphics 'Siemens SHELXTL'
_computing_publication_material 'Siemens SHELXTL'
_computing_structure_refinement 'Siemens SHELXTL'
_computing_structure_solution 'Siemens SHELXTL'
_diffrn_ambient_temperature 293(2)
_diffrn_measured_fraction_theta_full 0.992
_diffrn_measured_fraction_theta_max 0.992
_diffrn_measurement_device 'Siemens P4'
_diffrn_measurement_method '\w scans'
_diffrn_radiation_monochromator graphite
_diffrn_radiation_source 'sealed tube'
_diffrn_radiation_type MoK\a
_diffrn_radiation_wavelength 0.71073
_diffrn_reflns_av_R_equivalents 0.0367
_diffrn_reflns_av_sigmaI/netI 0.0366
_diffrn_reflns_limit_h_max 13
_diffrn_reflns_limit_h_min 0
_diffrn_reflns_limit_k_max 12
_diffrn_reflns_limit_k_min 0
_diffrn_reflns_limit_l_max 18
_diffrn_reflns_limit_l_min -19
_diffrn_reflns_number 3386
_diffrn_reflns_theta_full 25.00
_diffrn_reflns_theta_max 25.00
_diffrn_reflns_theta_min 2.36
_diffrn_standards_decay_% 0
_diffrn_standards_interval_count 97
_diffrn_standards_number 3
_exptl_absorpt_coefficient_mu 1.095
_exptl_absorpt_correction_T_max 0.7730
_exptl_absorpt_correction_T_min 0.3571
_exptl_absorpt_correction_type empirical
_exptl_crystal_colour 'YELLOW '
_exptl_crystal_density_diffrn 1.447
_exptl_crystal_density_method 'not measured'
_exptl_crystal_description 'BLOCK '
_exptl_crystal_F_000 824
_exptl_crystal_size_max 0.32
_exptl_crystal_size_mid 0.30
_exptl_crystal_size_min 0.12
_refine_diff_density_max 0.678
_refine_diff_density_min -0.464
_refine_diff_density_rms 0.090
_refine_ls_extinction_coef 0.0056(5)
_refine_ls_extinction_expression Fc^*^=kFc[1+0.001xFc^2^\l^3^/sin(2\q)]^-1/4^
_refine_ls_extinction_method SHELXL
_refine_ls_goodness_of_fit_ref 1.094
_refine_ls_hydrogen_treatment constr
_refine_ls_matrix_type full
_refine_ls_number_parameters 191
_refine_ls_number_reflns 3211
_refine_ls_number_restraints 0
_refine_ls_restrained_S_all 1.094
_refine_ls_R_factor_all 0.0414
_refine_ls_R_factor_gt 0.0331
_refine_ls_shift/su_max 0.000
_refine_ls_shift/su_mean 0.000
_refine_ls_structure_factor_coef Fsqd
_refine_ls_weighting_details 'calc w=1/[\s^2^(Fo^2^)+(0.0433P)^2^+1.7395P] where P=(Fo^2^+2Fc^2^)/3'
_refine_ls_weighting_scheme calc
_refine_ls_wR_factor_gt 0.0837
_refine_ls_wR_factor_ref 0.0921
_reflns_number_gt 2785
_reflns_number_total 3211
_reflns_threshold_expression >2sigma(I)
_cod_data_source_file b907324h.txt
_cod_data_source_block lke244
_cod_depositor_comments
;
The following automatic conversions were performed:
'_symmetry_cell_setting' value 'Monoclinic' changed to 'monoclinic'
according to '/home/saulius/struct/CIF-dictionaries/cif_core.dic'
dictionary named 'cif_core.dic' version 2.4.1 from 2010-06-29.

Automatic conversion script
Id: cif_fix_enum 1527 2010-12-29 10:47:43Z saulius 
;
_cod_original_sg_symbol_H-M 'P2(1)/n '
_cod_database_code 7001829

loop_
_symmetry_equiv_pos_as_xyz
'x, y, z'
'-x+1/2, y+1/2, -z+1/2'
'-x, -y, -z'
'x-1/2, -y-1/2, z-1/2'

loop_
_atom_site_label
_atom_site_type_symbol
_atom_site_fract_x
_atom_site_fract_y
_atom_site_fract_z
_atom_site_U_iso_or_equiv
_atom_site_adp_type
_atom_site_occupancy
_atom_site_symmetry_multiplicity
_atom_site_calc_flag
_atom_site_refinement_flags
_atom_site_disorder_assembly
_atom_site_disorder_group
Pd1 Pd 0.30151(2) 0.08677(2) 0.078068(14) 0.03214(13) Uani 1 1 d . . .
P1 P 0.23095(8) 0.28895(9) 0.04590(6) 0.0366(2) Uani 1 1 d . . .
N1 N 0.3646(3) -0.1094(3) 0.10177(18) 0.0385(7) Uani 1 1 d . . .
N2 N 0.3159(4) 0.1269(4) 0.2083(2) 0.0541(8) Uani 1 1 d . . .
N3 N 0.4022(3) 0.1460(4) 0.2586(2) 0.0555(9) Uani 1 1 d . . .
N4 N 0.4818(5) 0.1637(6) 0.3104(3) 0.0991(18) Uani 1 1 d . . .
C1 C 0.2741(3) 0.0209(3) -0.0416(2) 0.0367(8) Uani 1 1 d . . .
C2 C 0.3365(3) -0.0969(3) -0.0510(2) 0.0401(8) Uani 1 1 d . . .
C3 C 0.3283(4) -0.1581(4) -0.1291(3) 0.0524(10) Uani 1 1 d . . .
H3 H 0.3709 -0.2347 -0.1342 0.063 Uiso 1 1 calc R . .
C4 C 0.2583(5) -0.1072(5) -0.1986(3) 0.0617(12) Uani 1 1 d . . .
H4 H 0.2547 -0.1478 -0.2505 0.074 Uiso 1 1 calc R . .
C5 C 0.1939(4) 0.0046(5) -0.1898(2) 0.0607(12) Uani 1 1 d . . .
H5 H 0.1450 0.0387 -0.2361 0.073 Uiso 1 1 calc R . .
C6 C 0.2005(4) 0.0677(4) -0.1127(2) 0.0477(9) Uani 1 1 d . . .
H6 H 0.1550 0.1425 -0.1084 0.057 Uiso 1 1 calc R . .
C7 C 0.4129(3) -0.1520(4) 0.0244(2) 0.0426(8) Uani 1 1 d . . .
H7A H 0.4127 -0.2463 0.0212 0.051 Uiso 1 1 calc R . .
H7B H 0.4952 -0.1222 0.0261 0.051 Uiso 1 1 calc R . .
C8 C 0.4597(4) -0.1271(4) 0.1748(3) 0.0528(10) Uani 1 1 d . . .
H8A H 0.5293 -0.0768 0.1667 0.079 Uiso 1 1 calc R . .
H8B H 0.4813 -0.2174 0.1802 0.079 Uiso 1 1 calc R . .
H8C H 0.4301 -0.0985 0.2248 0.079 Uiso 1 1 calc R . .
C9 C 0.2575(4) -0.1875(4) 0.1147(3) 0.0504(10) Uani 1 1 d . . .
H9A H 0.1958 -0.1763 0.0676 0.076 Uiso 1 1 calc R . .
H9B H 0.2282 -0.1590 0.1648 0.076 Uiso 1 1 calc R . .
H9C H 0.2794 -0.2777 0.1200 0.076 Uiso 1 1 calc R . .
C10 C 0.0657(4) 0.2930(4) 0.0260(3) 0.0511(10) Uani 1 1 d . . .
H10A H 0.0385 0.3822 0.0293 0.061 Uiso 1 1 calc R . .
H10B H 0.0389 0.2614 -0.0302 0.061 Uiso 1 1 calc R . .
C11 C 0.0100(4) 0.2106(6) 0.0883(3) 0.0745(15) Uani 1 1 d . . .
H11A H -0.0761 0.2151 0.0759 0.112 Uiso 1 1 calc R . .
H11B H 0.0352 0.2426 0.1439 0.112 Uiso 1 1 calc R . .
H11C H 0.0355 0.1219 0.0844 0.112 Uiso 1 1 calc R . .
C12 C 0.2636(4) 0.4054(4) 0.1321(3) 0.0510(10) Uani 1 1 d . . .
H12A H 0.2196 0.4850 0.1167 0.061 Uiso 1 1 calc R . .
H12B H 0.2334 0.3701 0.1809 0.061 Uiso 1 1 calc R . .
C13 C 0.3958(5) 0.4395(5) 0.1565(4) 0.0771(15) Uani 1 1 d . . .
H13A H 0.4039 0.5006 0.2020 0.116 Uiso 1 1 calc R . .
H13B H 0.4265 0.4774 0.1094 0.116 Uiso 1 1 calc R . .
H13C H 0.4404 0.3620 0.1736 0.116 Uiso 1 1 calc R . .
C14 C 0.2864(4) 0.3712(4) -0.0426(3) 0.0541(10) Uani 1 1 d . . .
H14A H 0.3726 0.3834 -0.0285 0.065 Uiso 1 1 calc R . .
H14B H 0.2734 0.3138 -0.0908 0.065 Uiso 1 1 calc R . .
C15 C 0.2299(5) 0.5027(5) -0.0680(3) 0.0691(13) Uani 1 1 d . . .
H15A H 0.2651 0.5369 -0.1144 0.104 Uiso 1 1 calc R . .
H15B H 0.2442 0.5618 -0.0216 0.104 Uiso 1 1 calc R . .
H15C H 0.1448 0.4921 -0.0841 0.104 Uiso 1 1 calc R . .

loop_
_atom_site_aniso_label
_atom_site_aniso_U_11
_atom_site_aniso_U_22
_atom_site_aniso_U_33
_atom_site_aniso_U_23
_atom_site_aniso_U_13
_atom_site_aniso_U_12
Pd1 0.03935(18) 0.02922(18) 0.02719(17) 0.00081(9) 0.00240(11) 0.00046(10)
P1 0.0433(5) 0.0326(5) 0.0343(5) 0.0011(4) 0.0068(4) 0.0037(4)
N1 0.0461(17) 0.0340(15) 0.0347(15) 0.0044(12) 0.0028(13) -0.0019(13)
N2 0.069(2) 0.057(2) 0.0358(17) 0.0003(16) 0.0039(17) 0.0047(18)
N3 0.069(2) 0.060(2) 0.0370(18) -0.0098(16) 0.0041(18) 0.0110(19)
N4 0.086(3) 0.143(5) 0.060(3) -0.038(3) -0.021(2) 0.019(3)
C1 0.0408(18) 0.0342(18) 0.0346(18) 0.0004(14) 0.0039(14) -0.0041(15)
C2 0.046(2) 0.038(2) 0.0373(19) -0.0005(15) 0.0106(16) -0.0087(16)
C3 0.064(3) 0.047(2) 0.049(2) -0.0101(19) 0.020(2) -0.002(2)
C4 0.083(3) 0.066(3) 0.037(2) -0.017(2) 0.012(2) -0.012(2)
C5 0.065(3) 0.081(3) 0.034(2) -0.001(2) -0.0028(19) -0.008(2)
C6 0.054(2) 0.052(2) 0.036(2) -0.0014(17) 0.0021(17) 0.0024(18)
C7 0.048(2) 0.0311(18) 0.050(2) 0.0012(16) 0.0131(17) 0.0061(16)
C8 0.059(2) 0.047(2) 0.048(2) 0.0075(19) -0.0073(19) 0.008(2)
C9 0.059(2) 0.042(2) 0.053(2) 0.0082(18) 0.0164(19) -0.0072(19)
C10 0.048(2) 0.054(2) 0.051(2) 0.0008(19) 0.0064(18) 0.0101(19)
C11 0.046(2) 0.100(4) 0.078(3) 0.014(3) 0.007(2) -0.012(3)
C12 0.064(3) 0.041(2) 0.047(2) -0.0029(17) 0.0023(19) 0.0138(18)
C13 0.073(3) 0.060(3) 0.094(4) -0.013(3) -0.005(3) -0.009(3)
C14 0.074(3) 0.042(2) 0.049(2) 0.0081(19) 0.021(2) 0.002(2)
C15 0.100(4) 0.043(2) 0.066(3) 0.015(2) 0.015(3) 0.002(2)

loop_
_atom_type_symbol
_atom_type_description
_atom_type_scat_dispersion_real
_atom_type_scat_dispersion_imag
_atom_type_scat_source
C C 0.0033 0.0016 'International Tables Vol C Tables 4.2.6.8 and 6.1.1.4'
H H 0.0000 0.0000 'International Tables Vol C Tables 4.2.6.8 and 6.1.1.4'
N N 0.0061 0.0033 'International Tables Vol C Tables 4.2.6.8 and 6.1.1.4'
P P 0.1023 0.0942 'International Tables Vol C Tables 4.2.6.8 and 6.1.1.4'
Pd Pd -0.9988 1.0072 'International Tables Vol C Tables 4.2.6.8 and 6.1.1.4'

loop_
_geom_angle_atom_site_label_1
_geom_angle_atom_site_label_2
_geom_angle_atom_site_label_3
_geom_angle
_geom_angle_site_symmetry_1
_geom_angle_site_symmetry_3
_geom_angle_publ_flag
C1 Pd1 N2 170.51(14) . . ?
C1 Pd1 N1 81.86(13) . . ?
N2 Pd1 N1 91.65(13) . . ?
C1 Pd1 P1 95.00(10) . . ?
N2 Pd1 P1 91.38(10) . . ?
N1 Pd1 P1 176.79(8) . . ?
C12 P1 C10 102.0(2) . . ?
C12 P1 C14 103.6(2) . . ?
C10 P1 C14 107.3(2) . . ?
C12 P1 Pd1 113.59(13) . . ?
C10 P1 Pd1 111.94(14) . . ?
C14 P1 Pd1 117.07(14) . . ?
C9 N1 C8 109.2(3) . . ?
C9 N1 C7 110.7(3) . . ?
C8 N1 C7 108.8(3) . . ?
C9 N1 Pd1 106.2(2) . . ?
C8 N1 Pd1 115.9(2) . . ?
C7 N1 Pd1 106.0(2) . . ?
N3 N2 Pd1 130.4(3) . . ?
N4 N3 N2 176.4(5) . . ?
C6 C1 C2 116.8(3) . . ?
C6 C1 Pd1 131.1(3) . . ?
C2 C1 Pd1 112.1(3) . . ?
C3 C2 C1 120.6(4) . . ?
C3 C2 C7 121.3(3) . . ?
C1 C2 C7 118.2(3) . . ?
C4 C3 C2 121.3(4) . . ?
C4 C3 H3 119.3 . . ?
C2 C3 H3 119.3 . . ?
C5 C4 C3 118.7(4) . . ?
C5 C4 H4 120.6 . . ?
C3 C4 H4 120.6 . . ?
C4 C5 C6 121.2(4) . . ?
C4 C5 H5 119.4 . . ?
C6 C5 H5 119.4 . . ?
C5 C6 C1 121.4(4) . . ?
C5 C6 H6 119.3 . . ?
C1 C6 H6 119.3 . . ?
N1 C7 C2 109.5(3) . . ?
N1 C7 H7A 109.8 . . ?
C2 C7 H7A 109.8 . . ?
N1 C7 H7B 109.8 . . ?
C2 C7 H7B 109.8 . . ?
H7A C7 H7B 108.2 . . ?
N1 C8 H8A 109.5 . . ?
N1 C8 H8B 109.5 . . ?
H8A C8 H8B 109.5 . . ?
N1 C8 H8C 109.5 . . ?
H8A C8 H8C 109.5 . . ?
H8B C8 H8C 109.5 . . ?
N1 C9 H9A 109.5 . . ?
N1 C9 H9B 109.5 . . ?
H9A C9 H9B 109.5 . . ?
N1 C9 H9C 109.5 . . ?
H9A C9 H9C 109.5 . . ?
H9B C9 H9C 109.5 . . ?
C11 C10 P1 111.9(3) . . ?
C11 C10 H10A 109.2 . . ?
P1 C10 H10A 109.2 . . ?
C11 C10 H10B 109.2 . . ?
P1 C10 H10B 109.2 . . ?
H10A C10 H10B 107.9 . . ?
C10 C11 H11A 109.5 . . ?
C10 C11 H11B 109.5 . . ?
H11A C11 H11B 109.5 . . ?
C10 C11 H11C 109.5 . . ?
H11A C11 H11C 109.5 . . ?
H11B C11 H11C 109.5 . . ?
C13 C12 P1 115.6(3) . . ?
C13 C12 H12A 108.4 . . ?
P1 C12 H12A 108.4 . . ?
C13 C12 H12B 108.4 . . ?
P1 C12 H12B 108.4 . . ?
H12A C12 H12B 107.5 . . ?
C12 C13 H13A 109.5 . . ?
C12 C13 H13B 109.5 . . ?
H13A C13 H13B 109.5 . . ?
C12 C13 H13C 109.5 . . ?
H13A C13 H13C 109.5 . . ?
H13B C13 H13C 109.5 . . ?
C15 C14 P1 116.3(3) . . ?
C15 C14 H14A 108.2 . . ?
P1 C14 H14A 108.2 . . ?
C15 C14 H14B 108.2 . . ?
P1 C14 H14B 108.2 . . ?
H14A C14 H14B 107.4 . . ?
C14 C15 H15A 109.5 . . ?
C14 C15 H15B 109.5 . . ?
H15A C15 H15B 109.5 . . ?
C14 C15 H15C 109.5 . . ?
H15A C15 H15C 109.5 . . ?
H15B C15 H15C 109.5 . . ?

loop_
_geom_bond_atom_site_label_1
_geom_bond_atom_site_label_2
_geom_bond_distance
_geom_bond_site_symmetry_2
_geom_bond_publ_flag
Pd1 C1 2.028(3) . ?
Pd1 N2 2.124(3) . ?
Pd1 N1 2.153(3) . ?
Pd1 P1 2.2575(10) . ?
P1 C12 1.831(4) . ?
P1 C10 1.837(4) . ?
P1 C14 1.840(4) . ?
N1 C9 1.483(5) . ?
N1 C8 1.486(5) . ?
N1 C7 1.493(5) . ?
N2 N3 1.189(5) . ?
N3 N4 1.148(5) . ?
C1 C6 1.401(5) . ?
C1 C2 1.416(5) . ?
C2 C3 1.399(5) . ?
C2 C7 1.497(5) . ?
C3 C4 1.379(6) . ?
C3 H3 0.9300 . ?
C4 C5 1.375(7) . ?
C4 H4 0.9300 . ?
C5 C6 1.396(6) . ?
C5 H5 0.9300 . ?
C6 H6 0.9300 . ?
C7 H7A 0.9700 . ?
C7 H7B 0.9700 . ?
C8 H8A 0.9600 . ?
C8 H8B 0.9600 . ?
C8 H8C 0.9600 . ?
C9 H9A 0.9600 . ?
C9 H9B 0.9600 . ?
C9 H9C 0.9600 . ?
C10 C11 1.513(6) . ?
C10 H10A 0.9700 . ?
C10 H10B 0.9700 . ?
C11 H11A 0.9600 . ?
C11 H11B 0.9600 . ?
C11 H11C 0.9600 . ?
C12 C13 1.521(7) . ?
C12 H12A 0.9700 . ?
C12 H12B 0.9700 . ?
C13 H13A 0.9600 . ?
C13 H13B 0.9600 . ?
C13 H13C 0.9600 . ?
C14 C15 1.524(6) . ?
C14 H14A 0.9700 . ?
C14 H14B 0.9700 . ?
C15 H15A 0.9600 . ?
C15 H15B 0.9600 . ?
C15 H15C 0.9600 . ?
